data_7003027
loop_
_publ_author_name
'Yuksel, Fatma'
'G\"um\"u\,s, G\"ulay'
'G\"urol, \.Ilke'
'Ahsen, Vefa'
'Chumakov, Yurii'
'Jeanneau, Erwann'
'Luneau, Dominique'

_publ_section_title
;
 Channel architecture via self assembly of oxamide oximes complexes
;
_journal_issue 2
_journal_name_full 'Dalton Transactions'
_journal_page_first 241
_journal_page_last 252
_journal_paper_doi 10.1039/b707930c
_journal_year 2008
_chemical_formula_moiety 'C36 H74 N8 Ni O4, 2(C H4 O)'
_chemical_formula_sum 'C38 H82 N8 Ni O6'
_chemical_formula_weight 805.83
_space_group_IT_number 2
_symmetry_cell_setting triclinic
_symmetry_space_group_name_Hall '-P 1'
_symmetry_space_group_name_H-M 'P -1'
_atom_sites_solution_hydrogens geom
_atom_sites_solution_primary direct
_audit_creation_date 07-07-10
_audit_creation_method CRYSTALS_ver_12.85
_cell_angle_alpha 75.7560(10)
_cell_angle_beta 81.4240(10)
_cell_angle_gamma 83.2600(10)
_cell_formula_units_Z 1
_cell_length_a 8.9868(3)
_cell_length_b 9.3738(3)
_cell_length_c 15.3050(6)
_cell_measurement_reflns_used 0
_cell_measurement_temperature 160
_cell_measurement_theta_max 0
_cell_measurement_theta_min 0
_cell_volume 1231.31(7)
_computing_cell_refinement 'DENZO/SCALEPACK (Otwinowski & Minor, 1997)'
_computing_data_collection 'COLLECT (Nonius, 1997-2001).'
_computing_data_reduction 'DENZO/SCALEPACK (Otwinowski & Minor, 1997)'
_computing_molecular_graphics 'CAMERON (Watkin et al., 1996)'
_computing_publication_material 'CRYSTALS (Betteridge et al., 2003)'
_computing_structure_refinement 'CRYSTALS (Betteridge et al., 2003)'
_computing_structure_solution 'SIR97 (Altomare et al., 1999)'
_diffrn_ambient_temperature 293
_diffrn_measured_fraction_theta_full 0.995
_diffrn_measured_fraction_theta_max 0.990
_diffrn_measurement_device_type 'Nonius KappaCCD'
_diffrn_measurement_method '\f & \w scans'
_diffrn_radiation_monochromator graphite
_diffrn_radiation_type 'Mo K\a'
_diffrn_radiation_wavelength 0.71073
_diffrn_reflns_av_R_equivalents 0.045
_diffrn_reflns_limit_h_max 11
_diffrn_reflns_limit_h_min -11
_diffrn_reflns_limit_k_max 11
_diffrn_reflns_limit_k_min -12
_diffrn_reflns_limit_l_max 19
_diffrn_reflns_limit_l_min -19
_diffrn_reflns_number 8758
_diffrn_reflns_theta_full 25.818
_diffrn_reflns_theta_max 27.466
_diffrn_reflns_theta_min 1.384
_diffrn_standards_number 0
_exptl_absorpt_coefficient_mu 0.439
_exptl_absorpt_correction_type none
_exptl_crystal_density_diffrn 1.087
_exptl_crystal_density_method 'not measured'
_exptl_crystal_description block
_exptl_crystal_F_000 442
_exptl_crystal_size_max 0.15
_exptl_crystal_size_mid 0.06
_exptl_crystal_size_min 0.05
_refine_diff_density_max 0.96
_refine_diff_density_min -1.13
_refine_ls_extinction_method None
_refine_ls_goodness_of_fit_ref 1.0743
_refine_ls_hydrogen_treatment constr
_refine_ls_matrix_type full
_refine_ls_number_parameters 241
_refine_ls_number_reflns 2656
_refine_ls_number_restraints 6
_refine_ls_R_factor_all 0.1830
_refine_ls_R_factor_gt 0.0873
_refine_ls_shift/su_max 0.000153
_refine_ls_structure_factor_coef F
_refine_ls_weighting_details
;
Method, part 1, Chebychev polynomial, (Watkin, 1994, Prince, 1982)
[weight] = 1.0/[A~0~*T~0~(x)+A~1~*T~1~(x) ... +A~n-1~]*T~n-1~(x)]
where A~i~ are the Chebychev coefficients listed below and x= Fcalc/Fmax
Method = Robust Weighting (Prince, 1982)
W = [weight] * [1-(deltaF/6*sigmaF)^2^]^2^
A~i~ are:
1.55 1.04 1.03
;
_refine_ls_weighting_scheme calc
_refine_ls_wR_factor_all 0.1525
_refine_ls_wR_factor_gt 0.0977
_refine_ls_wR_factor_ref 0.0977
_reflns_limit_h_max 11
_reflns_limit_h_min -11
_reflns_limit_k_max 12
_reflns_limit_k_min -11
_reflns_limit_l_max 19
_reflns_limit_l_min 0
_reflns_number_gt 2656
_reflns_number_total 5573
_reflns_threshold_expression I>2.0\s(I)
_oxford_diffrn_Wilson_B_factor 0.00
_oxford_diffrn_Wilson_scale 0.00
_oxford_refine_ls_r_factor_ref 0.0873
_oxford_refine_ls_scale 0.636(3)
_oxford_reflns_number_all 5553
_oxford_reflns_threshold_expression_ref I>2.0\s(I)
_oxford_structure_analysis_title '401 in P-1'
_cod_data_source_file b707930c.txt
_cod_data_source_block VAC8Ni4
_cod_depositor_comments
;
The following automatic conversions were performed:
'_symmetry_cell_setting' value 'Triclinic' changed to 'triclinic'
according to '/home/saulius/struct/CIF-dictionaries/cif_core.dic'
dictionary named 'cif_core.dic' version 2.4.1 from 2010-06-29.

Automatic conversion script
Id: cif_fix_enum 1527 2010-12-29 10:47:43Z saulius 
;
_cod_original_cell_volume 1231.31(8)
_cod_original_sg_symbol_H-M 'P -1 '
_cod_original_formula_sum 'C38 H82 N8 Ni1 O6'
_cod_database_code 7003027

loop_
_symmetry_equiv_pos_site_id
_symmetry_equiv_pos_as_xyz
1 x,y,z
2 -x,-y,-z

loop_
_atom_site_label
_atom_site_type_symbol
_atom_site_fract_x
_atom_site_fract_y
_atom_site_fract_z
_atom_site_U_iso_or_equiv
_atom_site_occupancy
_atom_site_adp_type
_atom_site_refinement_flags_posn
_atom_site_refinement_flags_adp
_atom_site_refinement_flags_occupancy
_atom_site_disorder_assembly
_atom_site_disorder_group
_oxford_atom_site_special_shape
_atom_site_attached_hydrogens
Ni1 Ni 0.0000 0.0000 1.0000 0.0584 1.0000 Uani S . . . . . .
N1 N -0.0026(5) -0.2015(5) 1.0538(3) 0.0612 1.0000 Uani . . . . . . .
O1 O -0.1007(4) -0.2573(4) 1.1281(2) 0.0733 1.0000 Uani . . . . . . .
H4 H -0.1377 -0.1865 1.1500 0.1043 1.0000 Uiso R . . . . . .
C1 C 0.0949(6) -0.2906(6) 1.0167(4) 0.0609 1.0000 Uani . . . . . . .
N3 N 0.1193(6) -0.4380(5) 1.0462(3) 0.0793 1.0000 Uani . . . . . . .
C11 C 0.0805(8) -0.5275(6) 1.1377(4) 0.0799 1.0000 Uani . . . . . . .
C12 C 0.1740(8) -0.4998(8) 1.2036(4) 0.0898 1.0000 Uani . . . . . . .
C13 C 0.1380(9) -0.5914(9) 1.2983(5) 0.1019 1.0000 Uani . . . . . . .
C14 C 0.2227(9) -0.5595(10) 1.3665(5) 0.1120 1.0000 Uani . . . . . . .
C15 C 0.1935(11) -0.6490(11) 1.4617(5) 0.1212 1.0000 Uani . . . . . . .
C16 C 0.2806(10) -0.6049(10) 1.5269(5) 0.1171 1.0000 Uani . . . . . . .
C17 C 0.2624(12) -0.6896(12) 1.6209(6) 0.1325 1.0000 Uani . . . . . . .
C18 C 0.3504(11) -0.6469(11) 1.6828(6) 0.1239 1.0000 Uani . . . . . . .
H15 H 0.3394 -0.7139 1.7412 0.1768 1.0000 Uiso R . . . . . .
H16 H 0.4558 -0.6482 1.6583 0.1768 1.0000 Uiso R . . . . . .
H17 H 0.3148 -0.5491 1.6892 0.1770 1.0000 Uiso R . . . . . .
H18 H 0.2926 -0.7926 1.6201 0.1491 1.0000 Uiso R . . . . . .
H19 H 0.1554 -0.6785 1.6441 0.1490 1.0000 Uiso R . . . . . .
H20 H 0.2460 -0.5026 1.5279 0.1300 1.0000 Uiso R . . . . . .
H21 H 0.3873 -0.6117 1.5044 0.1300 1.0000 Uiso R . . . . . .
H22 H 0.0866 -0.6378 1.4821 0.1400 1.0000 Uiso R . . . . . .
H23 H 0.2233 -0.7523 1.4617 0.1400 1.0000 Uiso R . . . . . .
H24 H 0.3294 -0.5776 1.3462 0.1260 1.0000 Uiso R . . . . . .
H25 H 0.2001 -0.4555 1.3674 0.1260 1.0000 Uiso R . . . . . .
H26 H 0.1615 -0.6948 1.2968 0.1181 1.0000 Uiso R . . . . . .
H27 H 0.0305 -0.5741 1.3170 0.1179 1.0000 Uiso R . . . . . .
H28 H 0.2802 -0.5241 1.1835 0.0999 1.0000 Uiso R . . . . . .
H29 H 0.1571 -0.3971 1.2054 0.1000 1.0000 Uiso R . . . . . .
H30 H -0.0255 -0.5045 1.1580 0.0917 1.0000 Uiso R . . . . . .
H31 H 0.0966 -0.6310 1.1360 0.0921 1.0000 Uiso R . . . . . .
H32 H 0.1646 -0.4853 1.0068 0.0907 1.0000 Uiso R . . . . . .
C2 C -0.1821(6) 0.2095(6) 1.0682(3) 0.0595 1.0000 Uani . . . . . . .
N2 N -0.1501(5) 0.0697(5) 1.0817(3) 0.0620 1.0000 Uani . . . . . . .
O2 O -0.2263(5) -0.0219(4) 1.1558(3) 0.0817 1.0000 Uani . . . . . . .
N4 N -0.2830(5) 0.2860(5) 1.1176(3) 0.0755 1.0000 Uani . . . . . . .
C21 C -0.3557(7) 0.2320(7) 1.2110(4) 0.0769 1.0000 Uani . . . . . . .
C22 C -0.2505(7) 0.2091(7) 1.2812(4) 0.0800 1.0000 Uani . . . . . . .
C23 C -0.3270(7) 0.1698(8) 1.3773(4) 0.0871 1.0000 Uani . . . . . . .
C24 C -0.2241(8) 0.1430(9) 1.4496(4) 0.0935 1.0000 Uani . . . . . . .
C25 C -0.2976(8) 0.1129(9) 1.5457(5) 0.1012 1.0000 Uani . . . . . . .
C26 C -0.1953(8) 0.0854(10) 1.6180(5) 0.1020 1.0000 Uani . . . . . . .
C27 C -0.2679(10) 0.0597(12) 1.7150(5) 0.1249 1.0000 Uani . . . . . . .
C28 C -0.1652(12) 0.0378(13) 1.7824(6) 0.1384 1.0000 Uani . . . . . . .
H45 H -0.2208 0.0234 1.8423 0.1948 1.0000 Uiso R . . . . . .
H46 H -0.1080 0.1220 1.7716 0.1950 1.0000 Uiso R . . . . . .
H47 H -0.0971 -0.0479 1.7785 0.1950 1.0000 Uiso R . . . . . .
H48 H -0.3379 0.1443 1.7215 0.1409 1.0000 Uiso R . . . . . .
H49 H -0.3231 -0.0277 1.7274 0.1409 1.0000 Uiso R . . . . . .
H50 H -0.1349 0.1692 1.6060 0.1178 1.0000 Uiso R . . . . . .
H51 H -0.1286 -0.0022 1.6127 0.1180 1.0000 Uiso R . . . . . .
H52 H -0.3524 0.0261 1.5559 0.1149 1.0000 Uiso R . . . . . .
H53 H -0.3680 0.1973 1.5523 0.1149 1.0000 Uiso R . . . . . .
H54 H -0.1515 0.0607 1.4419 0.1092 1.0000 Uiso R . . . . . .
H55 H -0.1705 0.2306 1.4398 0.1090 1.0000 Uiso R . . . . . .
H56 H -0.3995 0.2520 1.3862 0.1000 1.0000 Uiso R . . . . . .
H57 H -0.3804 0.0820 1.3852 0.0999 1.0000 Uiso R . . . . . .
H58 H -0.2021 0.2999 1.2725 0.0941 1.0000 Uiso R . . . . . .
H59 H -0.1744 0.1290 1.2726 0.0940 1.0000 Uiso R . . . . . .
H60 H -0.3967 0.1393 1.2146 0.0899 1.0000 Uiso R . . . . . .
H61 H -0.4363 0.3048 1.2228 0.0900 1.0000 Uiso R . . . . . .
H62 H -0.3064 0.3776 1.0924 0.0872 1.0000 Uiso R . . . . . .
O1M O 0.2996(6) 0.3933(6) 0.9266(4) 0.1131 1.0000 Uani . U . . . . .
C1M C 0.4338(9) 0.2887(9) 0.9598(6) 0.1165 1.0000 Uani . U . . . . .
H65 H 0.5010 0.3413 0.9846 0.1749 1.0000 Uiso R . . . . . .
H66 H 0.4955 0.2457 0.9115 0.1737 1.0000 Uiso R . . . . . .
H67 H 0.3999 0.2030 1.0098 0.1739 1.0000 Uiso R . . . . . .
H68 H 0.2365 0.3517 0.9126 0.1716 1.0000 Uiso R . . . . . .

loop_
_atom_site_aniso_label
_atom_site_aniso_U_11
_atom_site_aniso_U_22
_atom_site_aniso_U_33
_atom_site_aniso_U_23
_atom_site_aniso_U_13
_atom_site_aniso_U_12
Ni1 0.0675(7) 0.0522(6) 0.0548(6) -0.0121(4) -0.0030(4) -0.0094(4)
N1 0.071(3) 0.052(2) 0.057(2) -0.0093(19) -0.002(2) -0.007(2)
O1 0.090(3) 0.057(2) 0.064(2) -0.0089(17) 0.0118(19) -0.0122(19)
C1 0.068(3) 0.053(3) 0.063(3) -0.013(2) -0.014(3) -0.005(3)
N3 0.103(4) 0.060(3) 0.070(3) -0.013(2) -0.002(3) -0.003(3)
C11 0.094(4) 0.055(3) 0.084(4) -0.005(3) -0.008(3) -0.007(3)
C12 0.095(4) 0.088(4) 0.080(4) -0.003(3) -0.012(3) -0.012(4)
C13 0.127(6) 0.096(5) 0.080(4) -0.005(4) -0.018(4) -0.028(4)
C14 0.109(5) 0.127(6) 0.096(5) -0.010(5) -0.020(4) -0.015(5)
C15 0.146(7) 0.129(7) 0.088(5) -0.012(5) -0.024(5) -0.024(6)
C16 0.124(6) 0.124(6) 0.093(5) -0.010(5) -0.006(5) -0.012(5)
C17 0.150(8) 0.154(8) 0.089(5) -0.018(5) 0.004(5) -0.041(6)
C18 0.135(7) 0.141(8) 0.096(5) -0.028(5) -0.009(5) -0.020(6)
C2 0.058(3) 0.063(3) 0.064(3) -0.027(3) -0.012(2) -0.003(2)
N2 0.070(3) 0.059(3) 0.055(2) -0.0146(19) 0.005(2) -0.011(2)
O2 0.097(3) 0.067(2) 0.073(2) -0.0151(19) 0.023(2) -0.020(2)
N4 0.079(3) 0.065(3) 0.080(3) -0.020(2) -0.003(3) 0.005(2)
C21 0.073(4) 0.073(4) 0.081(4) -0.026(3) 0.014(3) -0.009(3)
C22 0.073(4) 0.089(4) 0.081(4) -0.030(3) 0.004(3) -0.016(3)
C23 0.087(4) 0.089(4) 0.081(4) -0.022(3) 0.010(3) -0.012(3)
C24 0.086(4) 0.113(5) 0.079(4) -0.026(4) 0.006(4) -0.013(4)
C25 0.090(5) 0.118(6) 0.089(5) -0.022(4) 0.004(4) -0.006(4)
C26 0.093(5) 0.116(6) 0.093(5) -0.018(4) -0.006(4) -0.013(4)
C27 0.110(6) 0.166(9) 0.090(5) -0.022(5) -0.011(5) 0.006(6)
C28 0.155(8) 0.159(9) 0.102(6) -0.028(6) -0.033(6) -0.005(7)
O1M 0.111(3) 0.096(3) 0.146(4) -0.048(3) -0.039(3) 0.009(2)
C1M 0.113(3) 0.100(3) 0.148(4) -0.046(3) -0.039(3) 0.010(2)

loop_
_atom_type_symbol
_atom_type_scat_dispersion_real
_atom_type_scat_dispersion_imag
_atom_type_scat_Cromer_Mann_a1
_atom_type_scat_Cromer_Mann_b1
_atom_type_scat_Cromer_Mann_a2
_atom_type_scat_Cromer_Mann_b2
_atom_type_scat_Cromer_Mann_a3
_atom_type_scat_Cromer_Mann_b3
_atom_type_scat_Cromer_Mann_a4
_atom_type_scat_Cromer_Mann_b4
_atom_type_scat_Cromer_Mann_c
_atom_type_scat_source
C 0.0033 0.0016 2.3100 20.8439 1.0200 10.2075 1.5886 0.5687 0.8650 51.6512 0.2156 'International Tables Vol C 4.2.6.8 and 6.1.1.4'
H 0.0000 0.0000 0.4930 10.5109 0.3229 26.1257 0.1402 3.1424 0.0408 57.7998 0.0030 'International Tables Vol C 4.2.6.8 and 6.1.1.4'
N 0.0061 0.0033 12.2126 0.0057 3.1322 9.8933 2.0125 28.9975 1.1663 0.5826 -11.5290 'International Tables Vol C 4.2.6.8 and 6.1.1.4'
O 0.0106 0.0060 3.0485 13.2771 2.2868 5.7011 1.5463 0.3239 0.8670 32.9089 0.2508 'International Tables Vol C 4.2.6.8 and 6.1.1.4'
Ni 0.3393 1.1124 12.8376 3.8785 7.2920 0.2565 4.4438 12.1763 2.3800 66.3421 1.0341 'International Tables Vol C 4.2.6.8 and 6.1.1.4'

loop_
_geom_angle_atom_site_label_1
_geom_angle_atom_site_label_2
_geom_angle_atom_site_label_3
_geom_angle
_geom_angle_site_symmetry_1
_geom_angle_site_symmetry_2
_geom_angle_site_symmetry_3
_geom_angle_publ_flag
N1 Ni1 N2 98.1(2) . . . yes
N1 Ni1 N1 180.00 . . 2_557 yes
N1 Ni1 N2 81.9(2) . . 2_557 yes
N1 Ni1 N2 81.9(2) 2_557 . . yes
N2 Ni1 N2 180.00 . . 2_557 yes
N1 Ni1 N2 98.1(2) 2_557 . 2_557 yes
N1 O1 H4 106.00 . . . no
C1M O1M H68 113.00 . . . no
O1 N1 C1 119.9(5) . . . yes
Ni1 N1 O1 123.2(3) . . . yes
Ni1 N1 C1 116.9(4) . . . yes
O2 N2 C2 118.9(4) . . . yes
Ni1 N2 O2 123.4(3) . . . yes
Ni1 N2 C2 117.7(4) . . . yes
C1 N3 C11 127.7(5) . . . yes
C2 N4 C21 127.2(5) . . . yes
C1 N3 H32 116.00 . . . no
C11 N3 H32 116.00 . . . no
C2 N4 H62 117.00 . . . no
C21 N4 H62 116.00 . . . no
N3 C1 C2 121.0(5) . . 2_557 yes
N1 C1 N3 127.4(5) . . . yes
N1 C1 C2 111.6(5) . . 2_557 yes
N2 C2 N4 128.9(5) . . . yes
N2 C2 C1 111.7(5) . . 2_557 yes
N4 C2 C1 119.3(5) . . 2_557 yes
N3 C11 C12 111.9(5) . . . yes
C11 C12 C13 113.3(6) . . . no
C12 C13 C14 114.4(7) . . . no
C13 C14 C15 116.9(8) . . . no
C14 C15 C16 113.0(8) . . . no
C15 C16 C17 116.8(8) . . . no
C16 C17 C18 115.9(9) . . . no
N4 C21 C22 113.4(5) . . . yes
C21 C22 C23 113.8(5) . . . no
C22 C23 C24 115.2(5) . . . no
C23 C24 C25 116.6(6) . . . no
C24 C25 C26 116.7(6) . . . no
C25 C26 C27 117.4(7) . . . no
C26 C27 C28 115.5(8) . . . no
N3 C11 H30 109.00 . . . no
C12 C11 H30 109.00 . . . no
C12 C11 H31 109.00 . . . no
N3 C11 H31 109.00 . . . no
H30 C11 H31 109.00 . . . no
C11 C12 H29 109.00 . . . no
C13 C12 H28 108.00 . . . no
C13 C12 H29 108.00 . . . no
H28 C12 H29 110.00 . . . no
C11 C12 H28 109.00 . . . no
C12 C13 H26 108.00 . . . no
C12 C13 H27 108.00 . . . no
C14 C13 H27 109.00 . . . no
H26 C13 H27 109.00 . . . no
C14 C13 H26 108.00 . . . no
C13 C14 H24 107.00 . . . no
C15 C14 H24 107.00 . . . no
C15 C14 H25 108.00 . . . no
C13 C14 H25 108.00 . . . no
H24 C14 H25 109.00 . . . no
C14 C15 H23 108.00 . . . no
C16 C15 H22 109.00 . . . no
C16 C15 H23 108.00 . . . no
H22 C15 H23 109.00 . . . no
C14 C15 H22 109.00 . . . no
C15 C16 H20 107.00 . . . no
C17 C16 H20 107.00 . . . no
C17 C16 H21 108.00 . . . no
C15 C16 H21 109.00 . . . no
H20 C16 H21 110.00 . . . no
C16 C17 H19 107.00 . . . no
C18 C17 H18 108.00 . . . no
C16 C17 H18 107.00 . . . no
H18 C17 H19 110.00 . . . no
C18 C17 H19 108.00 . . . no
C17 C18 H15 110.00 . . . no
C17 C18 H17 109.00 . . . no
H15 C18 H16 109.00 . . . no
H15 C18 H17 109.00 . . . no
H16 C18 H17 109.00 . . . no
C17 C18 H16 110.00 . . . no
N4 C21 H61 107.00 . . . no
C22 C21 H60 109.00 . . . no
N4 C21 H60 108.00 . . . no
H60 C21 H61 110.00 . . . no
C22 C21 H61 109.00 . . . no
C21 C22 H58 108.00 . . . no
C21 C22 H59 109.00 . . . no
C23 C22 H59 108.00 . . . no
H58 C22 H59 110.00 . . . no
C23 C22 H58 109.00 . . . no
C22 C23 H57 109.00 . . . no
C24 C23 H56 107.00 . . . no
C24 C23 H57 109.00 . . . no
H56 C23 H57 109.00 . . . no
C22 C23 H56 108.00 . . . no
C23 C24 H54 108.00 . . . no
C25 C24 H54 109.00 . . . no
C25 C24 H55 107.00 . . . no
C23 C24 H55 108.00 . . . no
H54 C24 H55 109.00 . . . no
C24 C25 H53 107.00 . . . no
C26 C25 H52 107.00 . . . no
C24 C25 H52 108.00 . . . no
H52 C25 H53 110.00 . . . no
C26 C25 H53 108.00 . . . no
C25 C26 H50 108.00 . . . no
C27 C26 H50 108.00 . . . no
C27 C26 H51 107.00 . . . no
H50 C26 H51 109.00 . . . no
C25 C26 H51 107.00 . . . no
C26 C27 H48 108.00 . . . no
C28 C27 H48 108.00 . . . no
C28 C27 H49 108.00 . . . no
C26 C27 H49 108.00 . . . no
H48 C27 H49 109.00 . . . no
C27 C28 H46 110.00 . . . no
C27 C28 H47 109.00 . . . no
C27 C28 H45 110.00 . . . no
H45 C28 H47 109.00 . . . no
H46 C28 H47 109.00 . . . no
H45 C28 H46 109.00 . . . no
O1M C1M H65 110.00 . . . no
O1M C1M H66 113.00 . . . no
O1M C1M H67 111.00 . . . no
H65 C1M H66 108.00 . . . no
H65 C1M H67 107.00 . . . no
H66 C1M H67 106.00 . . . no

loop_
_geom_bond_atom_site_label_1
_geom_bond_atom_site_label_2
_geom_bond_distance
_geom_bond_site_symmetry_1
_geom_bond_site_symmetry_2
_geom_bond_publ_flag
Ni1 N1 1.867(5) . . yes
Ni1 N2 1.871(5) . . yes
Ni1 N1 1.867(5) . 2_557 yes
Ni1 N2 1.871(5) . 2_557 yes
O1 N1 1.364(6) . . yes
O2 N2 1.386(6) . . yes
O1 H4 0.8300 . . no
O1M C1M 1.528(10) . . yes
O1M H68 0.8100 . . no
N1 C1 1.304(7) . . yes
N2 C2 1.280(7) . . yes
N3 C1 1.346(7) . . yes
N3 C11 1.460(7) . . yes
N4 C2 1.348(7) . . yes
N4 C21 1.473(7) . . yes
N3 H32 0.8600 . . no
N4 H62 0.8700 . . no
C1 C2 1.494(8) . 2_557 no
C11 C12 1.491(9) . . no
C12 C13 1.502(10) . . no
C13 C14 1.484(11) . . no
C14 C15 1.494(11) . . no
C15 C16 1.514(12) . . no
C16 C17 1.458(12) . . no
C17 C18 1.472(14) . . no
C21 C22 1.495(9) . . no
C22 C23 1.504(8) . . no
C23 C24 1.502(9) . . no
C24 C25 1.493(10) . . no
C25 C26 1.498(10) . . no
C26 C27 1.503(11) . . no
C27 C28 1.447(13) . . no
C11 H30 0.9700 . . no
C11 H31 0.9700 . . no
C12 H28 0.9800 . . no
C12 H29 0.9600 . . no
C13 H26 0.9700 . . no
C13 H27 0.9700 . . no
C14 H25 0.9800 . . no
C14 H24 0.9700 . . no
C15 H22 0.9700 . . no
C15 H23 0.9700 . . no
C16 H21 0.9700 . . no
C16 H20 0.9800 . . no
C17 H19 0.9800 . . no
C17 H18 0.9700 . . no
C18 H16 0.9700 . . no
C18 H15 0.9600 . . no
C18 H17 0.9600 . . no
C21 H61 0.9600 . . no
C21 H60 0.9700 . . no
C22 H59 0.9700 . . no
C22 H58 0.9700 . . no
C23 H57 0.9700 . . no
C23 H56 0.9700 . . no
C24 H54 0.9700 . . no
C24 H55 0.9700 . . no
C25 H53 0.9700 . . no
C25 H52 0.9700 . . no
C26 H51 0.9700 . . no
C26 H50 0.9700 . . no
C27 H49 0.9700 . . no
C27 H48 0.9700 . . no
C28 H47 0.9600 . . no
C28 H45 0.9600 . . no
C28 H46 0.9600 . . no
C1M H65 0.9900 . . no
C1M H66 0.9900 . . no
C1M H67 1.0000 . . no

loop_
_geom_contact_atom_site_label_1
_geom_contact_atom_site_label_2
_geom_contact_distance
_geom_contact_site_symmetry_1
_geom_contact_site_symmetry_2
_geom_contact_publ_flag
Ni1 C28 3.767(9) . 1_554 no
Ni1 C28 3.767(10) . 2_558 no
Ni1 H45 3.3000 . 1_554 no
Ni1 H46 3.6400 . 1_554 no
Ni1 H45 3.3000 . 2_558 no
Ni1 H46 3.6400 . 2_558 no
O1 O2 2.461(5) . . no
O1 N2 2.967(6) . . no
O1 N3 2.805(6) . . no
O1 C11 2.830(7) . . no
O1 C12 3.292(8) . . no
O1 C18 3.388(10) . 2_548 no
O1 O1M 2.651(7) . 2_557 no
O1M N4 2.905(7) . 2_567 no
O1M N3 2.901(7) . 1_565 no
O1M O1 2.651(7) . 2_557 no
O2 N4 2.801(6) . . no
O2 O1 2.461(5) . . no
O2 N1 2.979(6) . . no
O2 C21 2.789(8) . . no
O2 C22 3.198(8) . . no
O1 H30 2.2900 . . no
O1 H29 2.8000 . . no
O1 H68 1.8500 . 2_557 no
O1 H15 2.7000 . 2_548 no
O1M H32 2.0500 . 1_565 no
O1M H30 2.9200 . 2_557 no
O1M H62 2.1000 . 2_567 no
O2 H60 2.2700 . . no
O2 H4 1.6700 . . no
O2 H59 2.6600 . . no
O2 H15 2.8000 . 2_548 no
N1 N2 2.824(7) . . no
N1 O2 2.979(6) . . no
N1 N2 2.449(6) . 2_557 no
N1 C2 2.316(7) . 2_557 no
N2 N1 2.449(6) . 2_557 no
N2 O1 2.967(6) . . no
N2 N1 2.824(7) . . no
N2 C1 2.299(7) . 2_557 no
N3 O1M 2.901(7) . 1_545 no
N3 O1 2.805(6) . . no
N3 N3 3.201(7) . 2_547 no
N3 N4 2.848(6) . 2_557 no
N4 O2 2.801(6) . . no
N4 O1M 2.905(7) . 2_567 no
N4 N3 2.848(6) . 2_557 no
N1 H68 2.5800 . 2_557 no
N1 H30 2.9100 . . no
N2 H60 2.9100 . . no
N2 H4 2.3700 . . no
N3 H62 2.4900 . 2_557 no
N4 H65 2.9300 . 1_455 no
N4 H32 2.5200 . 2_557 no
C11 O1 2.830(7) . . no
C12 O1 3.292(8) . . no
C18 O1 3.388(10) . 2_548 no
C21 O2 2.789(8) . . no
C22 O2 3.198(8) . . no
C28 Ni1 3.767(9) . 2_558 no
C28 Ni1 3.767(9) . 1_556 no
C1 H29 2.9300 . . no
C1 H68 3.0800 . 2_557 no
C2 H59 3.0400 . . no
H4 N2 2.3700 . . no
H4 O2 1.6700 . . no
H4 H68 2.3300 . 2_557 no
H4 H15 2.3800 . 2_548 no
H15 O1 2.7000 . 2_548 no
H15 H4 2.3800 . 2_548 no
H15 O2 2.8000 . 2_548 no
H16 H21 2.4600 . . no
H17 H20 2.5600 . . no
H18 H23 2.5200 . . no
H19 H22 2.5700 . . no
H20 H25 2.4700 . . no
H20 H17 2.5600 . . no
H21 H16 2.4600 . . no
H21 H24 2.4900 . . no
H22 H27 2.5600 . . no
H22 H19 2.5700 . . no
H23 H18 2.5200 . . no
H23 H26 2.5800 . . no
H24 H28 2.5100 . . no
H24 H21 2.4900 . . no
H25 H20 2.4700 . . no
H25 H29 2.4800 . . no
H26 H23 2.5800 . . no
H26 H31 2.5300 . . no
H27 H30 2.4700 . . no
H27 H22 2.5600 . . no
H28 H24 2.5100 . . no
H29 C1 2.9300 . . no
H29 O1 2.8000 . . no
H29 H25 2.4800 . . no
H30 H27 2.4700 . . no
H30 O1 2.2900 . . no
H30 N1 2.9100 . . no
H30 H68 2.4500 . 2_557 no
H30 O1M 2.9200 . 2_557 no
H31 H26 2.5300 . . no
H32 H62 1.9800 . 2_557 no
H32 N4 2.5200 . 2_557 no
H32 O1M 2.0500 . 1_545 no
H32 H68 2.3200 . 1_545 no
H45 Ni1 3.3000 . 1_556 no
H45 Ni1 3.3000 . 2_558 no
H46 H50 2.5100 . . no
H46 Ni1 3.6400 . 1_556 no
H46 Ni1 3.6400 . 2_558 no
H47 H59 2.5400 . 2_558 no
H47 H51 2.5200 . . no
H48 H53 2.5600 . . no
H49 H52 2.6000 . . no
H50 H46 2.5100 . . no
H50 H55 2.5300 . . no
H51 H54 2.5700 . 2_558 no
H51 H54 2.5700 . . no
H51 H47 2.5200 . . no
H52 H49 2.6000 . . no
H52 H57 2.5800 . . no
H53 H48 2.5600 . . no
H53 H56 2.5200 . . no
H54 H59 2.5500 . . no
H54 H51 2.5700 . . no
H54 H51 2.5700 . 2_558 no
H55 H58 2.5300 . . no
H55 H50 2.5300 . . no
H56 H53 2.5200 . . no
H56 H61 2.4900 . . no
H57 H52 2.5800 . . no
H57 H60 2.5600 . . no
H58 H55 2.5300 . . no
H59 H54 2.5500 . . no
H59 H47 2.5400 . 2_558 no
H59 O2 2.6600 . . no
H59 C2 3.0400 . . no
H60 H57 2.5600 . . no
H60 O2 2.2700 . . no
H60 N2 2.9100 . . no
H61 H56 2.4900 . . no
H62 H32 1.9800 . 2_557 no
H62 O1M 2.1000 . 2_567 no
H62 N3 2.4900 . 2_557 no
H65 N4 2.9300 . 1_655 no
H68 H32 2.3200 . 1_565 no
H68 O1 1.8500 . 2_557 no
H68 N1 2.5800 . 2_557 no
H68 C1 3.0800 . 2_557 no
H68 H4 2.3300 . 2_557 no
H68 H30 2.4500 . 2_557 no

loop_
_geom_hbond_atom_site_label_D
_geom_hbond_atom_site_label_H
_geom_hbond_atom_site_label_A
_geom_hbond_distance_DH
_geom_hbond_distance_HA
_geom_hbond_distance_DA
_geom_hbond_angle_DHA
_geom_hbond_site_symmetry_A
_geom_hbond_publ_flag
O1 H4 O2 0.8300 1.6700 2.461(5) 159.00 . yes
N3 H32 O1M 0.8600 2.0500 2.901(7) 171.00 1_545 yes
N4 H62 O1M 0.8700 2.1000 2.905(7) 154.00 2_567 yes
O1M H68 O1 0.8100 1.8500 2.651(7) 176.00 2_557 yes
O1M H68 N1 0.8100 2.5800 3.327(7) 154.00 2_557 yes
C11 H30 O1 0.9700 2.2900 2.830(7) 114.00 . yes
C21 H60 O2 0.9700 2.2700 2.789(8) 113.00 . yes

loop_
_geom_torsion_atom_site_label_1
_geom_torsion_atom_site_label_2
_geom_torsion_atom_site_label_3
_geom_torsion_atom_site_label_4
_geom_torsion
_geom_torsion_site_symmetry_1
_geom_torsion_site_symmetry_2
_geom_torsion_site_symmetry_3
_geom_torsion_site_symmetry_4
_geom_torsion_publ_flag
N2 Ni1 N1 O1 2.9(4) . . . . no
N2 Ni1 N1 C1 -177.5(4) . . . . no
N2 Ni1 N1 O1 -177.1(4) 2_557 . . . no
N2 Ni1 N1 C1 2.5(4) 2_557 . . . no
N1 Ni1 N2 O2 -0.1(4) . . . . no
N1 Ni1 N2 C2 179.3(4) . . . . no
N1 Ni1 N2 O2 179.9(4) 2_557 . . . no
N1 Ni1 N2 C2 -0.8(4) 2_557 . . . no
Ni1 N1 C1 N3 176.1(5) . . . . no
Ni1 N1 C1 C2 -4.7(6) . . . 2_557 no
O1 N1 C1 N3 -4.2(9) . . . . no
O1 N1 C1 C2 174.9(4) . . . 2_557 no
Ni1 N2 C2 N4 -178.9(4) . . . . no
Ni1 N2 C2 C1 3.3(6) . . . 2_557 no
O2 N2 C2 N4 0.5(8) . . . . no
O2 N2 C2 C1 -177.3(4) . . . 2_557 no
C11 N3 C1 N1 -20.8(10) . . . . no
C11 N3 C1 C2 160.1(6) . . . 2_557 no
C1 N3 C11 C12 -68.8(8) . . . . no
C21 N4 C2 N2 16.0(9) . . . . no
C21 N4 C2 C1 -166.4(5) . . . 2_557 no
C2 N4 C21 C22 71.4(8) . . . . no
N1 C1 C2 N2 5.1(7) . . 2_557 2_557 no
N1 C1 C2 N4 -176.9(5) . . 2_557 2_557 no
N3 C1 C2 N2 -175.7(5) . . 2_557 2_557 no
N3 C1 C2 N4 2.3(8) . . 2_557 2_557 no
N3 C11 C12 C13 -179.4(6) . . . . no
C11 C12 C13 C14 -176.4(7) . . . . no
C12 C13 C14 C15 -179.0(7) . . . . no
C13 C14 C15 C16 -177.9(8) . . . . no
C14 C15 C16 C17 -178.2(8) . . . . no
C15 C16 C17 C18 178.8(9) . . . . no
N4 C21 C22 C23 173.8(5) . . . . no
C21 C22 C23 C24 178.8(6) . . . . no
C22 C23 C24 C25 176.4(7) . . . . no
C23 C24 C25 C26 179.7(7) . . . . no
C24 C25 C26 C27 178.1(8) . . . . no
C25 C26 C27 C28 -178.3(9) . . . . no
